data_7208588
loop_
_publ_author_name
'Song, Xiaokai'
'Jeong, Seok'
'Kim, Dongwook'
'Lah, Myoung Soo'

_publ_section_title
;
 Transmetalations in two metal--organic frameworks with different
 framework flexibilities: Kinetics and core--shell heterostructure
;
_journal_issue 18
_journal_name_full CrystEngComm
_journal_page_first 5753
_journal_paper_doi 10.1039/c2ce26115d
_journal_volume 14
_journal_year 2012
_chemical_formula_sum 'C6 H4 O5 Zn'
_chemical_formula_weight 221.46
_chemical_name_systematic
;
?
;
_space_group_IT_number 225
_symmetry_cell_setting cubic
_symmetry_space_group_name_Hall '-F 4 2 3'
_symmetry_space_group_name_H-M 'F m -3 m'
_atom_sites_solution_hydrogens geom
_atom_sites_solution_primary direct
_atom_sites_solution_secondary difmap
_audit_creation_method SHELXL-97
_cell_angle_alpha 90.00
_cell_angle_beta 90.00
_cell_angle_gamma 90.00
_cell_formula_units_Z 48
_cell_length_a 26.540(5)
_cell_length_b 26.540(5)
_cell_length_c 26.540(5)
_cell_measurement_reflns_used 31933
_cell_measurement_temperature 173(2)
_cell_measurement_theta_max 55.00
_cell_measurement_theta_min 6.14
_cell_volume 18694(6)
_computing_cell_refinement 'Rigaku Rapid Auto'
_computing_data_collection 'Rigaku Rapid Auto'
_computing_data_reduction 'Rigaku Rapid Auto'
_computing_molecular_graphics 'Diamond 3.1e,ORTEP3'
_computing_publication_material WinGX
_computing_structure_refinement 'Bruker SHELXTL'
_computing_structure_solution 'Bruker SHELXTL'
_diffrn_ambient_temperature 173(2)
_diffrn_measured_fraction_theta_full 0.995
_diffrn_measured_fraction_theta_max 0.995
_diffrn_measurement_device_type 'imaging plate'
_diffrn_measurement_method 'omega scans'
_diffrn_radiation_monochromator graphite
_diffrn_radiation_source 'fine-focus sealed tube'
_diffrn_radiation_type MoK\a
_diffrn_radiation_wavelength 0.71069
_diffrn_reflns_av_R_equivalents 0.0740
_diffrn_reflns_av_sigmaI/netI 0.0157
_diffrn_reflns_limit_h_max 32
_diffrn_reflns_limit_h_min -34
_diffrn_reflns_limit_k_max 34
_diffrn_reflns_limit_k_min -34
_diffrn_reflns_limit_l_max 34
_diffrn_reflns_limit_l_min -34
_diffrn_reflns_number 46697
_diffrn_reflns_theta_full 27.48
_diffrn_reflns_theta_max 27.48
_diffrn_reflns_theta_min 3.07
_exptl_absorpt_coefficient_mu 1.565
_exptl_absorpt_correction_T_max 0.6262
_exptl_absorpt_correction_T_min 0.5205
_exptl_absorpt_correction_type multi-scan
_exptl_absorpt_process_details 'Rigaku Rapid Auto'
_exptl_crystal_colour Colorless
_exptl_crystal_density_diffrn 0.944
_exptl_crystal_density_method 'not measured'
_exptl_crystal_description Block
_exptl_crystal_F_000 5280
_exptl_crystal_size_max 0.48
_exptl_crystal_size_mid 0.45
_exptl_crystal_size_min 0.33
_platon_squeeze_details ' ?'
_refine_diff_density_max 1.083
_refine_diff_density_min -0.890
_refine_diff_density_rms 0.095
_refine_ls_extinction_method none
_refine_ls_goodness_of_fit_ref 1.125
_refine_ls_hydrogen_treatment constr
_refine_ls_matrix_type full
_refine_ls_number_parameters 36
_refine_ls_number_reflns 1134
_refine_ls_number_restraints 6
_refine_ls_restrained_S_all 1.191
_refine_ls_R_factor_all 0.0649
_refine_ls_R_factor_gt 0.0622
_refine_ls_shift/su_max 0.001
_refine_ls_shift/su_mean 0.000
_refine_ls_structure_factor_coef Fsqd
_refine_ls_weighting_details 'calc w=1/[\s^2^(Fo^2^)+(0.1157P)^2^+62.1625P] where P=(Fo^2^+2Fc^2^)/3'
_refine_ls_weighting_scheme calc
_refine_ls_wR_factor_gt 0.1882
_refine_ls_wR_factor_ref 0.1918
_reflns_number_gt 1093
_reflns_number_total 1134
_reflns_threshold_expression >2sigma(I)
_cod_data_source_file c2ce26115d.txt
_cod_data_source_block l11_69cu
_cod_depositor_comments
;
The following automatic conversions were performed:

'_symmetry_cell_setting' value 'Cubic' changed to 'cubic' according
to /home/saulius/struct/CIF-dictionaries/cif_core.dic dictionary
named 'cif_core.dic' version 2.4.1 from
2010-06-29.

'_exptl_absorpt_correction_type' value 'Multi-scan'
changed to 'multi-scan' according to
/home/saulius/struct/CIF-dictionaries/cif_core.dic dictionary named
'cif_core.dic' version 2.4.1 from 2010-06-29.

Automatic conversion script
Id: cif_fix_values 1891 2012-01-12 08:04:46Z andrius 
;
_cod_original_sg_symbol_H-M Fm-3m
_cod_database_code 7208588

loop_
_symmetry_equiv_pos_as_xyz
'x, y, z'
'-x, -y, z'
'x, -y, -z'
'-x, y, -z'
'z, x, y'
'y, z, x'
'-z, -x, y'
'-y, z, -x'
'z, -x, -y'
'-y, -z, x'
'-z, x, -y'
'y, -z, -x'
'-y, -x, -z'
'y, x, -z'
'y, -x, z'
'-y, x, z'
'-x, -z, -y'
'-z, -y, -x'
'x, z, -y'
'-z, y, x'
'x, -z, y'
'z, y, -x'
'-x, z, y'
'z, -y, x'
'x, y+1/2, z+1/2'
'-x, -y+1/2, z+1/2'
'x, -y+1/2, -z+1/2'
'-x, y+1/2, -z+1/2'
'z, x+1/2, y+1/2'
'y, z+1/2, x+1/2'
'-z, -x+1/2, y+1/2'
'-y, z+1/2, -x+1/2'
'z, -x+1/2, -y+1/2'
'-y, -z+1/2, x+1/2'
'-z, x+1/2, -y+1/2'
'y, -z+1/2, -x+1/2'
'-y, -x+1/2, -z+1/2'
'y, x+1/2, -z+1/2'
'y, -x+1/2, z+1/2'
'-y, x+1/2, z+1/2'
'-x, -z+1/2, -y+1/2'
'-z, -y+1/2, -x+1/2'
'x, z+1/2, -y+1/2'
'-z, y+1/2, x+1/2'
'x, -z+1/2, y+1/2'
'z, y+1/2, -x+1/2'
'-x, z+1/2, y+1/2'
'z, -y+1/2, x+1/2'
'x+1/2, y, z+1/2'
'-x+1/2, -y, z+1/2'
'x+1/2, -y, -z+1/2'
'-x+1/2, y, -z+1/2'
'z+1/2, x, y+1/2'
'y+1/2, z, x+1/2'
'-z+1/2, -x, y+1/2'
'-y+1/2, z, -x+1/2'
'z+1/2, -x, -y+1/2'
'-y+1/2, -z, x+1/2'
'-z+1/2, x, -y+1/2'
'y+1/2, -z, -x+1/2'
'-y+1/2, -x, -z+1/2'
'y+1/2, x, -z+1/2'
'y+1/2, -x, z+1/2'
'-y+1/2, x, z+1/2'
'-x+1/2, -z, -y+1/2'
'-z+1/2, -y, -x+1/2'
'x+1/2, z, -y+1/2'
'-z+1/2, y, x+1/2'
'x+1/2, -z, y+1/2'
'z+1/2, y, -x+1/2'
'-x+1/2, z, y+1/2'
'z+1/2, -y, x+1/2'
'x+1/2, y+1/2, z'
'-x+1/2, -y+1/2, z'
'x+1/2, -y+1/2, -z'
'-x+1/2, y+1/2, -z'
'z+1/2, x+1/2, y'
'y+1/2, z+1/2, x'
'-z+1/2, -x+1/2, y'
'-y+1/2, z+1/2, -x'
'z+1/2, -x+1/2, -y'
'-y+1/2, -z+1/2, x'
'-z+1/2, x+1/2, -y'
'y+1/2, -z+1/2, -x'
'-y+1/2, -x+1/2, -z'
'y+1/2, x+1/2, -z'
'y+1/2, -x+1/2, z'
'-y+1/2, x+1/2, z'
'-x+1/2, -z+1/2, -y'
'-z+1/2, -y+1/2, -x'
'x+1/2, z+1/2, -y'
'-z+1/2, y+1/2, x'
'x+1/2, -z+1/2, y'
'z+1/2, y+1/2, -x'
'-x+1/2, z+1/2, y'
'z+1/2, -y+1/2, x'
'-x, -y, -z'
'x, y, -z'
'-x, y, z'
'x, -y, z'
'-z, -x, -y'
'-y, -z, -x'
'z, x, -y'
'y, -z, x'
'-z, x, y'
'y, z, -x'
'z, -x, y'
'-y, z, x'
'y, x, z'
'-y, -x, z'
'-y, x, -z'
'y, -x, -z'
'x, z, y'
'z, y, x'
'-x, -z, y'
'z, -y, -x'
'-x, z, -y'
'-z, -y, x'
'x, -z, -y'
'-z, y, -x'
'-x, -y+1/2, -z+1/2'
'x, y+1/2, -z+1/2'
'-x, y+1/2, z+1/2'
'x, -y+1/2, z+1/2'
'-z, -x+1/2, -y+1/2'
'-y, -z+1/2, -x+1/2'
'z, x+1/2, -y+1/2'
'y, -z+1/2, x+1/2'
'-z, x+1/2, y+1/2'
'y, z+1/2, -x+1/2'
'z, -x+1/2, y+1/2'
'-y, z+1/2, x+1/2'
'y, x+1/2, z+1/2'
'-y, -x+1/2, z+1/2'
'-y, x+1/2, -z+1/2'
'y, -x+1/2, -z+1/2'
'x, z+1/2, y+1/2'
'z, y+1/2, x+1/2'
'-x, -z+1/2, y+1/2'
'z, -y+1/2, -x+1/2'
'-x, z+1/2, -y+1/2'
'-z, -y+1/2, x+1/2'
'x, -z+1/2, -y+1/2'
'-z, y+1/2, -x+1/2'
'-x+1/2, -y, -z+1/2'
'x+1/2, y, -z+1/2'
'-x+1/2, y, z+1/2'
'x+1/2, -y, z+1/2'
'-z+1/2, -x, -y+1/2'
'-y+1/2, -z, -x+1/2'
'z+1/2, x, -y+1/2'
'y+1/2, -z, x+1/2'
'-z+1/2, x, y+1/2'
'y+1/2, z, -x+1/2'
'z+1/2, -x, y+1/2'
'-y+1/2, z, x+1/2'
'y+1/2, x, z+1/2'
'-y+1/2, -x, z+1/2'
'-y+1/2, x, -z+1/2'
'y+1/2, -x, -z+1/2'
'x+1/2, z, y+1/2'
'z+1/2, y, x+1/2'
'-x+1/2, -z, y+1/2'
'z+1/2, -y, -x+1/2'
'-x+1/2, z, -y+1/2'
'-z+1/2, -y, x+1/2'
'x+1/2, -z, -y+1/2'
'-z+1/2, y, -x+1/2'
'-x+1/2, -y+1/2, -z'
'x+1/2, y+1/2, -z'
'-x+1/2, y+1/2, z'
'x+1/2, -y+1/2, z'
'-z+1/2, -x+1/2, -y'
'-y+1/2, -z+1/2, -x'
'z+1/2, x+1/2, -y'
'y+1/2, -z+1/2, x'
'-z+1/2, x+1/2, y'
'y+1/2, z+1/2, -x'
'z+1/2, -x+1/2, y'
'-y+1/2, z+1/2, x'
'y+1/2, x+1/2, z'
'-y+1/2, -x+1/2, z'
'-y+1/2, x+1/2, -z'
'y+1/2, -x+1/2, -z'
'x+1/2, z+1/2, y'
'z+1/2, y+1/2, x'
'-x+1/2, -z+1/2, y'
'z+1/2, -y+1/2, -x'
'-x+1/2, z+1/2, -y'
'-z+1/2, -y+1/2, x'
'x+1/2, -z+1/2, -y'
'-z+1/2, y+1/2, -x'

loop_
_atom_site_label
_atom_site_type_symbol
_atom_site_fract_x
_atom_site_fract_y
_atom_site_fract_z
_atom_site_U_iso_or_equiv
_atom_site_adp_type
_atom_site_occupancy
_atom_site_symmetry_multiplicity
_atom_site_calc_flag
_atom_site_refinement_flags
O1 O 0.24240(14) 0.94682(12) 0.18283(16) 0.0871(11) Uani 1 1 d .
Zn1 Zn 0.289580(17) 1.0000 0.210420(17) 0.0530(4) Uani 1 4 d S
C1 C 0.20304(19) 0.9302(2) 0.20304(19) 0.0719(15) Uani 1 2 d S
C2 C 0.17898(16) 0.8857(2) 0.17898(16) 0.0638(13) Uani 1 2 d S
C3 C 0.2003(2) 0.86424(16) 0.13576(16) 0.0655(13) Uani 1 2 d S
H3 H 0.2293 0.8791 0.1209 0.079 Uiso 1 2 calc SR
O1S O 0.3408(2) 1.0000 0.1592(2) 0.172(5) Uani 1 4 d SU

loop_
_atom_site_aniso_label
_atom_site_aniso_U_11
_atom_site_aniso_U_22
_atom_site_aniso_U_33
_atom_site_aniso_U_23
_atom_site_aniso_U_13
_atom_site_aniso_U_12
O1 0.095(2) 0.0582(16) 0.108(3) -0.0019(17) 0.009(2) -0.0189(17)
Zn1 0.0606(5) 0.0377(5) 0.0606(5) 0.000 0.0358(4) 0.000
C1 0.086(3) 0.045(3) 0.086(3) -0.0049(18) -0.002(3) -0.0049(18)
C2 0.0678(19) 0.056(3) 0.0678(19) 0.0003(17) 0.002(3) 0.0003(17)
C3 0.074(3) 0.0613(18) 0.0613(18) 0.004(2) 0.0070(18) -0.0070(18)
O1S 0.132(5) 0.251(10) 0.132(5) 0.000 0.071(6) 0.000

loop_
_atom_type_symbol
_atom_type_description
_atom_type_scat_dispersion_real
_atom_type_scat_dispersion_imag
_atom_type_scat_source
C C 0.0033 0.0016 'International Tables Vol C Tables 4.2.6.8 and 6.1.1.4'
H H 0.0000 0.0000 'International Tables Vol C Tables 4.2.6.8 and 6.1.1.4'
O O 0.0106 0.0060 'International Tables Vol C Tables 4.2.6.8 and 6.1.1.4'
Zn Zn 0.2839 1.4301 'International Tables Vol C Tables 4.2.6.8 and 6.1.1.4'

loop_
_geom_angle_atom_site_label_1
_geom_angle_atom_site_label_2
_geom_angle_atom_site_label_3
_geom_angle
_geom_angle_site_symmetry_1
_geom_angle_site_symmetry_3
C1 O1 Zn1 127.2(4) . .
O1S Zn1 O1 100.47(11) . 168
O1S Zn1 O1 100.46(11) . 66_575
O1 Zn1 O1 88.4(2) 168 66_575
O1S Zn1 O1 100.46(11) . 100_575
O1 Zn1 O1 159.1(2) 168 100_575
O1 Zn1 O1 87.8(2) 66_575 100_575
O1S Zn1 O1 100.46(11) . .
O1 Zn1 O1 87.8(2) 168 .
O1 Zn1 O1 159.1(2) 66_575 .
O1 Zn1 O1 88.4(2) 100_575 .
O1S Zn1 Zn1 180.00(3) . 145_575
O1 Zn1 Zn1 79.53(11) 168 145_575
O1 Zn1 Zn1 79.54(11) 66_575 145_575
O1 Zn1 Zn1 79.54(11) 100_575 145_575
O1 Zn1 Zn1 79.53(11) . 145_575
O1 C1 O1 126.1(6) . 114
O1 C1 C2 116.9(3) . .
O1 C1 C2 116.9(3) 114 .
C3 C2 C3 119.7(6) 10_665 .
C3 C2 C1 120.1(3) 10_665 .
C3 C2 C1 120.1(3) . .
C2 C3 C2 120.3(6) 9_566 .

loop_
_geom_bond_atom_site_label_1
_geom_bond_atom_site_label_2
_geom_bond_distance
_geom_bond_site_symmetry_2
O1 C1 1.254(4) .
O1 Zn1 2.024(4) .
Zn1 O1S 1.923(9) .
Zn1 O1 2.024(4) 168
Zn1 O1 2.024(4) 66_575
Zn1 O1 2.024(4) 100_575
Zn1 Zn1 2.9713(14) 145_575
C1 O1 1.254(4) 114
C1 C2 1.487(8) .
C2 C3 1.400(4) 10_665
C2 C3 1.400(4) .
C3 C2 1.400(4) 9_566

loop_
_platon_squeeze_void_nr
_platon_squeeze_void_average_x
_platon_squeeze_void_average_y
_platon_squeeze_void_average_z
_platon_squeeze_void_volume
_platon_squeeze_void_count_electrons
1 -0.018 -0.034 -0.022 11979.1 364.5
